data_7710715
loop_
_publ_author_name
'Wang, Zhen-Feng'
'Nai, Xiao-Ling'
'Xu, Yue'
'Pan, Feng-Hua'
'Tang, Fu-Shun'
'Qin, Qi-Pin'
'Yang, Lin'
'Zhang, Shu-Hua'

_publ_section_title
;
 Cell nucleus localization and high anticancer activity of
 quinoline-benzopyran rhodium(III) metal complexes as therapeutic and
 fluorescence imaging agents.
;
_journal_name_full 'Dalton transactions (Cambridge, England : 2003)'
_journal_paper_doi 10.1039/d2dt01929a
_journal_year 2022
_chemical_formula_moiety 'C21 H21 Cl3 N O3 Rh S, CH4O'
_chemical_formula_sum 'C22 H25 Cl3 N O4 Rh S'
_chemical_formula_weight 608.75
_space_group_crystal_system triclinic
_space_group_IT_number 2
_space_group_name_Hall '-P 1'
_space_group_name_H-M_alt 'P -1'
_atom_sites_solution_hydrogens mixed
_audit_creation_method SHELXL-2014
_audit_update_record
;
2022-07-04 deposited with the CCDC.	2022-07-08 downloaded from the CCDC.
;
_cell_angle_alpha 80.727(6)
_cell_angle_beta 87.740(5)
_cell_angle_gamma 80.679(6)
_cell_formula_units_Z 4
_cell_length_a 11.8588(8)
_cell_length_b 13.4613(12)
_cell_length_c 15.8363(8)
_cell_measurement_reflns_used 4063
_cell_measurement_temperature 298(2)
_cell_measurement_theta_max 28.1460
_cell_measurement_theta_min 3.6760
_cell_volume 2461.8(3)
_computing_cell_refinement 'SAINT V8.38A (?, 2016)'
_computing_data_collection 'CrysAlisPro 1.171.39.46 (Rigaku OD, 2018)'
_computing_data_reduction 'SAINT V8.38A (?, 2016)'
_computing_molecular_graphics 'Olex2 (Dolomanov et al., 2009)'
_computing_publication_material 'Olex2 (Dolomanov et al., 2009)'
_computing_structure_refinement 'SHELXL-2014 (Sheldrick, 2014)'
_computing_structure_solution
;
Superflip (Palatinus & Chapuis, 2007;Palatinus & van der Lee, 2008;
Palatinus et al., 2012)
;
_diffrn_ambient_temperature 293(2)
_diffrn_detector_area_resol_mean 16.0233
_diffrn_measured_fraction_theta_full 0.982
_diffrn_measured_fraction_theta_max 0.997
_diffrn_measurement_device_type 'SuperNova, Single source at offset/far, Eos'
_diffrn_measurement_method '\w scans'
_diffrn_radiation_type MoK\a
_diffrn_radiation_wavelength 0.71073
_diffrn_reflns_av_R_equivalents 0.0370
_diffrn_reflns_av_unetI/netI 0.0660
_diffrn_reflns_Laue_measured_fraction_full 0.982
_diffrn_reflns_Laue_measured_fraction_max 0.997
_diffrn_reflns_limit_h_max 13
_diffrn_reflns_limit_h_min -14
_diffrn_reflns_limit_k_max 16
_diffrn_reflns_limit_k_min -15
_diffrn_reflns_limit_l_max 18
_diffrn_reflns_limit_l_min -18
_diffrn_reflns_number 16384
_diffrn_reflns_point_group_measured_fraction_full 0.982
_diffrn_reflns_point_group_measured_fraction_max 0.997
_diffrn_reflns_theta_full 25.242
_diffrn_reflns_theta_max 25.099
_diffrn_reflns_theta_min 3.367
_exptl_absorpt_coefficient_mu 1.133
_exptl_absorpt_correction_T_max 0.817
_exptl_absorpt_correction_T_min 0.719
_exptl_absorpt_correction_type multi-scan
_exptl_absorpt_process_details
;
CrysAlisPro 1.171.39.46 (Rigaku Oxford Diffraction, 2018)
Empirical absorption correction using spherical harmonics,
 implemented in SCALE3 ABSPACK scaling algorithm.
;
_exptl_crystal_colour red
_exptl_crystal_density_diffrn 1.643
_exptl_crystal_description block
_exptl_crystal_F_000 1232
_exptl_crystal_size_max 0.36
_exptl_crystal_size_mid 0.25
_exptl_crystal_size_min 0.18
_refine_diff_density_max 0.911
_refine_diff_density_min -0.998
_refine_diff_density_rms 0.099
_refine_ls_extinction_method none
_refine_ls_goodness_of_fit_ref 1.005
_refine_ls_hydrogen_treatment constr
_refine_ls_matrix_type full
_refine_ls_number_parameters 588
_refine_ls_number_reflns 8734
_refine_ls_number_restraints 30
_refine_ls_restrained_S_all 1.020
_refine_ls_R_factor_all 0.0805
_refine_ls_R_factor_gt 0.0502
_refine_ls_shift/su_max 0.001
_refine_ls_shift/su_mean 0.000
_refine_ls_structure_factor_coef Fsqd
_refine_ls_weighting_details 'w=1/[\s^2^(Fo^2^)+(0.0493P)^2^+6.3726P] where P=(Fo^2^+2Fc^2^)/3'
_refine_ls_weighting_scheme calc
_refine_ls_wR_factor_gt 0.1146
_refine_ls_wR_factor_ref 0.1396
_reflns_Friedel_coverage 0.000
_reflns_number_gt 6109
_reflns_number_total 8734
_reflns_threshold_expression 'I > 2\s(I)'
_cod_data_source_file d2dt01929a2.cif
_cod_data_source_block 23
_cod_database_code 7710715
_shelx_space_group_comment
;
The symmetry employed for this shelxl refinement is uniquely defined
by the following loop, which should always be used as a source of
symmetry information in preference to the above space-group names.
They are only intended as comments.
;
_shelx_estimated_absorpt_t_min 0.686
_shelx_estimated_absorpt_t_max 0.822
_shelxl_version_number 2014-3

loop_
_space_group_symop_operation_xyz
'x, y, z'
'-x, -y, -z'

loop_
_atom_site_label
_atom_site_type_symbol
_atom_site_fract_x
_atom_site_fract_y
_atom_site_fract_z
_atom_site_U_iso_or_equiv
_atom_site_adp_type
_atom_site_occupancy
_atom_site_site_symmetry_order
_atom_site_calc_flag
_atom_site_refinement_flags_posn
_atom_site_refinement_flags_adp
_atom_site_refinement_flags_occupancy
_atom_site_disorder_assembly
_atom_site_disorder_group
Rh1 Rh 0.16585(4) 0.20521(3) -0.19029(3) 0.03693(14) Uani 1 1 d D . . . .
Cl4 Cl 0.32431(14) 0.28496(13) -0.18577(12) 0.0590(5) Uani 1 1 d . . . . .
Cl5 Cl 0.23434(15) 0.12222(13) -0.30245(10) 0.0524(4) Uani 1 1 d . . . . .
Cl6 Cl -0.00354(13) 0.13655(11) -0.19199(10) 0.0443(4) Uani 1 1 d . . . . .
S1 S 0.23521(14) -0.02420(12) 0.04994(10) 0.0465(4) Uani 1 1 d . . . . .
O1 O -0.0568(3) 0.2999(3) -0.0125(2) 0.0391(10) Uani 1 1 d . . . . .
O2 O 0.0982(4) 0.3233(3) -0.2821(3) 0.0635(14) Uani 1 1 d . . . . .
H2 H 0.1204 0.3311 -0.3343 0.095 Uiso 1 1 d DR U . . .
O7 O 0.0883(3) 0.2870(3) -0.0991(2) 0.0413(10) Uani 1 1 d . . . . .
N1 N 0.2309(4) 0.0942(4) -0.0947(3) 0.0357(11) Uani 1 1 d . . . . .
C1 C 0.3348(5) 0.0263(4) -0.0942(4) 0.0380(14) Uani 1 1 d . . . . .
C2 C 0.4209(5) 0.0281(5) -0.1563(4) 0.0462(15) Uani 1 1 d . . . . .
H2A H 0.4143 0.0779 -0.2047 0.055 Uiso 1 1 calc R U . . .
C3 C 0.5162(6) -0.0457(6) -0.1442(5) 0.0567(18) Uani 1 1 d . . . . .
H3 H 0.5738 -0.0465 -0.1857 0.068 Uiso 1 1 calc R U . . .
C4 C 0.5282(6) -0.1202(6) -0.0701(5) 0.060(2) Uani 1 1 d . . . . .
H4 H 0.5935 -0.1693 -0.0637 0.073 Uiso 1 1 calc R U . . .
C5 C 0.4454(6) -0.1212(5) -0.0076(5) 0.0550(18) Uani 1 1 d . . . . .
H5 H 0.4529 -0.1700 0.0415 0.066 Uiso 1 1 calc R U . . .
C6 C 0.3479(5) -0.0452(5) -0.0207(4) 0.0444(15) Uani 1 1 d . . . . .
C7 C 0.1726(5) 0.0783(4) -0.0224(4) 0.0359(13) Uani 1 1 d . . . . .
C8 C 0.0660(5) 0.1380(4) 0.0016(4) 0.0361(13) Uani 1 1 d . . . . .
C9 C 0.0356(5) 0.2421(4) -0.0396(4) 0.0376(14) Uani 1 1 d . . . . .
C10 C -0.0010(5) 0.1024(4) 0.0671(4) 0.0378(14) Uani 1 1 d . . . . .
H10 H 0.0193 0.0364 0.0960 0.045 Uiso 1 1 calc R U . . .
C11 C -0.1024(5) 0.1643(4) 0.0926(4) 0.0377(13) Uani 1 1 d . . . . .
C12 C -0.1755(5) 0.1260(5) 0.1588(4) 0.0418(15) Uani 1 1 d . . . . .
H12 H -0.1581 0.0601 0.1885 0.050 Uiso 1 1 calc R U . . .
C13 C -0.2719(5) 0.1891(5) 0.1773(4) 0.0461(16) Uani 1 1 d . . . . .
H13 H -0.3230 0.1652 0.2187 0.055 Uiso 1 1 calc R U . . .
C14 C -0.2945(5) 0.2880(5) 0.1352(4) 0.0482(16) Uani 1 1 d . . . . .
H14 H -0.3608 0.3285 0.1507 0.058 Uiso 1 1 calc R U . . .
C15 C -0.2259(5) 0.3316(5) 0.0716(4) 0.0400(14) Uani 1 1 d . . . . .
C16 C -0.1293(5) 0.2642(4) 0.0523(4) 0.0362(13) Uani 1 1 d . . . . .
C17 C -0.2530(5) 0.4414(5) 0.0265(4) 0.0474(16) Uani 1 1 d . . . . .
C18 C -0.1562(6) 0.5008(5) 0.0358(5) 0.068(2) Uani 1 1 d . . . . .
H18A H -0.1492 0.5069 0.0949 0.102 Uiso 1 1 calc R U . . .
H18B H -0.1726 0.5675 0.0025 0.102 Uiso 1 1 calc R U . . .
H18C H -0.0859 0.4654 0.0158 0.102 Uiso 1 1 calc R U . . .
C19 C -0.2747(7) 0.4415(6) -0.0682(5) 0.076(2) Uani 1 1 d . . . . .
H19A H -0.2057 0.4129 -0.0950 0.114 Uiso 1 1 calc R U . . .
H19B H -0.2986 0.5102 -0.0959 0.114 Uiso 1 1 calc R U . . .
H19C H -0.3335 0.4014 -0.0731 0.114 Uiso 1 1 calc R U . . .
C20 C -0.3616(6) 0.4978(6) 0.0653(5) 0.067(2) Uani 1 1 d . . . . .
H20A H -0.4246 0.4623 0.0608 0.100 Uiso 1 1 calc R U . . .
H20B H -0.3786 0.5660 0.0347 0.100 Uiso 1 1 calc R U . . .
H20C H -0.3492 0.5002 0.1244 0.100 Uiso 1 1 calc R U . . .
C21 C -0.0036(6) 0.3907(5) -0.2724(5) 0.0620(19) Uani 1 1 d D . . . .
H21A H -0.0149 0.4420 -0.3223 0.093 Uiso 1 1 calc R U . . .
H21B H 0.0014 0.4226 -0.2230 0.093 Uiso 1 1 calc R U . . .
H21C H -0.0669 0.3536 -0.2654 0.093 Uiso 1 1 calc R U . . .
Rh2 Rh 0.16465(4) 0.20316(3) 0.30432(3) 0.03676(14) Uani 1 1 d D . . . .
Cl1 Cl 0.21796(13) 0.12312(13) 0.44335(10) 0.0487(4) Uani 1 1 d . . . . .
Cl2 Cl 0.15515(14) 0.35796(12) 0.35002(11) 0.0504(4) Uani 1 1 d . . . . .
Cl3 Cl 0.12395(16) 0.27579(13) 0.16410(10) 0.0575(5) Uani 1 1 d . . . . .
S2 S -0.17053(13) 0.10291(12) 0.39268(11) 0.0436(4) Uani 1 1 d . . . . .
O3 O 0.2095(3) -0.1027(3) 0.3192(2) 0.0395(9) Uani 1 1 d . . . . .
O4 O 0.3372(3) 0.2043(3) 0.2781(3) 0.0550(12) Uani 1 1 d . . . . .
H4A H 0.3875 0.1546 0.2883 0.083 Uiso 1 1 d DR U . . .
O8 O 0.1897(3) 0.0587(3) 0.2706(3) 0.0449(11) Uani 1 1 d . . . . .
N2 N -0.0013(4) 0.1896(4) 0.3288(3) 0.0365(11) Uani 1 1 d . . . . .
C22 C -0.0969(5) 0.2671(4) 0.3256(4) 0.0400(14) Uani 1 1 d . . . . .
C23 C -0.1010(6) 0.3691(5) 0.2882(4) 0.0494(16) Uani 1 1 d . . . . .
H23 H -0.0372 0.3926 0.2611 0.059 Uiso 1 1 calc R U . . .
C24 C -0.2031(6) 0.4332(5) 0.2931(5) 0.065(2) Uani 1 1 d . . . . .
H24 H -0.2074 0.5016 0.2694 0.078 Uiso 1 1 calc R U . . .
C25 C -0.2997(6) 0.4000(5) 0.3320(5) 0.064(2) Uani 1 1 d . . . . .
H25 H -0.3668 0.4460 0.3345 0.077 Uiso 1 1 calc R U . . .
C26 C -0.2969(6) 0.2989(5) 0.3672(5) 0.0562(18) Uani 1 1 d . . . . .
H26 H -0.3613 0.2758 0.3936 0.067 Uiso 1 1 calc R U . . .
C27 C -0.1946(5) 0.2324(5) 0.3618(4) 0.0426(15) Uani 1 1 d . . . . .
C28 C -0.0301(5) 0.0986(4) 0.3603(3) 0.0357(13) Uani 1 1 d . . . . .
C29 C 0.0440(5) 0.0006(4) 0.3666(4) 0.0352(13) Uani 1 1 d . . . . .
C30 C 0.1485(5) -0.0103(4) 0.3174(4) 0.0373(13) Uani 1 1 d . . . . .
C31 C 0.0103(5) -0.0834(4) 0.4123(4) 0.0377(13) Uani 1 1 d . . . . .
H31 H -0.0592 -0.0775 0.4419 0.045 Uiso 1 1 calc R U . . .
C32 C 0.0794(5) -0.1810(4) 0.4159(3) 0.0365(13) Uani 1 1 d . . . . .
C33 C 0.0482(5) -0.2689(5) 0.4669(4) 0.0439(15) Uani 1 1 d . . . . .
H33 H -0.0191 -0.2649 0.4992 0.053 Uiso 1 1 calc R U . . .
C34 C 0.1188(6) -0.3595(5) 0.4677(4) 0.0536(18) Uani 1 1 d . . . . .
H34 H 0.0999 -0.4179 0.5014 0.064 Uiso 1 1 calc R U . . .
C35 C 0.2182(6) -0.3657(5) 0.4188(4) 0.0552(18) Uani 1 1 d . . . . .
H35 H 0.2643 -0.4289 0.4205 0.066 Uiso 1 1 calc R U . . .
C36 C 0.2527(5) -0.2811(5) 0.3668(4) 0.0453(15) Uani 1 1 d . . . . .
C37 C 0.1796(5) -0.1900(4) 0.3682(4) 0.0373(14) Uani 1 1 d . . . . .
C38 C 0.3641(6) -0.2869(5) 0.3153(5) 0.0554(18) Uani 1 1 d . . . . .
C39 C 0.4434(6) -0.2242(7) 0.3489(5) 0.081(3) Uani 1 1 d . . . . .
H39A H 0.4061 -0.1549 0.3456 0.121 Uiso 1 1 calc R U . . .
H39B H 0.5123 -0.2263 0.3149 0.121 Uiso 1 1 calc R U . . .
H39C H 0.4617 -0.2519 0.4074 0.121 Uiso 1 1 calc R U . . .
C40 C 0.3422(7) -0.2495(6) 0.2202(5) 0.073(2) Uani 1 1 d . . . . .
H40A H 0.2895 -0.2875 0.2003 0.110 Uiso 1 1 calc R U . . .
H40B H 0.4129 -0.2591 0.1887 0.110 Uiso 1 1 calc R U . . .
H40C H 0.3103 -0.1784 0.2119 0.110 Uiso 1 1 calc R U . . .
C41 C 0.4269(8) -0.3980(6) 0.3237(6) 0.097(3) Uani 1 1 d . U . . .
H41A H 0.4412 -0.4245 0.3829 0.146 Uiso 1 1 calc R U . . .
H41B H 0.4982 -0.3994 0.2926 0.146 Uiso 1 1 calc R U . . .
H41C H 0.3804 -0.4390 0.3006 0.146 Uiso 1 1 calc R U . . .
C42 C 0.3844(7) 0.2901(5) 0.2335(5) 0.077(2) Uani 1 1 d D . . . .
H42A H 0.4534 0.2664 0.2040 0.115 Uiso 1 1 calc R U . . .
H42B H 0.4013 0.3317 0.2738 0.115 Uiso 1 1 calc R U . . .
H42C H 0.3302 0.3296 0.1929 0.115 Uiso 1 1 calc R U . . .
O5 O 0.1844(7) 0.3667(8) -0.4424(5) 0.126(3) Uani 1 1 d . . . . .
H5A H 0.1615 0.3617 -0.4895 0.189 Uiso 1 1 calc R U . . .
C43 C 0.2942(10) 0.3593(10) -0.4450(8) 0.137(4) Uani 1 1 d . U . . .
H43A H 0.3218 0.3584 -0.3887 0.206 Uiso 1 1 calc R U . . .
H43B H 0.3158 0.4165 -0.4829 0.206 Uiso 1 1 calc R U . . .
H43C H 0.3269 0.2974 -0.4655 0.206 Uiso 1 1 calc R U . . .
O6 O 0.4899(9) 0.1384(9) 0.4035(7) 0.187(4) Uani 1 1 d D U . . .
H6 H 0.4251 0.1486 0.4236 0.281 Uiso 1 1 d R U . . .
C44 C 0.5344(14) 0.0474(12) 0.3856(12) 0.200(7) Uani 1 1 d D U . . .
H44A H 0.5973 0.0538 0.3460 0.300 Uiso 1 1 calc R U . . .
H44B H 0.4772 0.0188 0.3605 0.300 Uiso 1 1 calc R U . . .
H44C H 0.5611 0.0036 0.4373 0.300 Uiso 1 1 calc R U . . .

loop_
_atom_site_aniso_label
_atom_site_aniso_U_11
_atom_site_aniso_U_22
_atom_site_aniso_U_33
_atom_site_aniso_U_23
_atom_site_aniso_U_13
_atom_site_aniso_U_12
Rh1 0.0411(3) 0.0308(3) 0.0384(3) -0.00451(19) 0.0067(2) -0.0067(2)
Cl4 0.0529(10) 0.0477(10) 0.0825(13) -0.0201(9) 0.0228(9) -0.0221(8)
Cl5 0.0645(11) 0.0505(10) 0.0417(9) -0.0132(7) 0.0051(8) -0.0027(8)
Cl6 0.0459(9) 0.0412(8) 0.0465(9) -0.0023(7) -0.0055(7) -0.0119(7)
S1 0.0460(9) 0.0459(9) 0.0436(9) -0.0015(7) -0.0015(7) -0.0006(7)
O1 0.038(2) 0.034(2) 0.045(2) -0.0066(18) 0.0132(19) -0.0085(18)
O2 0.079(3) 0.048(3) 0.051(3) 0.011(2) 0.016(3) 0.006(2)
O7 0.046(2) 0.031(2) 0.046(2) -0.0048(18) 0.014(2) -0.0077(18)
N1 0.034(3) 0.038(3) 0.037(3) -0.007(2) -0.003(2) -0.008(2)
C1 0.034(3) 0.038(3) 0.044(4) -0.015(3) -0.005(3) -0.005(3)
C2 0.043(4) 0.049(4) 0.049(4) -0.020(3) 0.003(3) -0.005(3)
C3 0.049(4) 0.066(5) 0.057(4) -0.021(4) 0.003(3) -0.003(4)
C4 0.041(4) 0.061(5) 0.082(5) -0.034(4) -0.010(4) 0.009(3)
C5 0.052(4) 0.054(4) 0.058(4) -0.012(3) -0.012(4) 0.000(3)
C6 0.038(3) 0.049(4) 0.048(4) -0.015(3) -0.004(3) -0.004(3)
C7 0.040(3) 0.037(3) 0.033(3) -0.012(3) -0.002(3) -0.007(3)
C8 0.035(3) 0.035(3) 0.041(3) -0.010(3) 0.000(3) -0.010(3)
C9 0.038(3) 0.039(3) 0.040(3) -0.014(3) 0.005(3) -0.013(3)
C10 0.045(3) 0.031(3) 0.037(3) -0.005(3) -0.004(3) -0.005(3)
C11 0.038(3) 0.039(3) 0.039(3) -0.013(3) -0.002(3) -0.009(3)
C12 0.048(4) 0.043(4) 0.039(3) -0.011(3) 0.004(3) -0.017(3)
C13 0.046(4) 0.053(4) 0.046(4) -0.014(3) 0.014(3) -0.025(3)
C14 0.040(4) 0.058(4) 0.052(4) -0.021(3) 0.013(3) -0.015(3)
C15 0.032(3) 0.048(4) 0.043(3) -0.013(3) 0.003(3) -0.012(3)
C16 0.036(3) 0.038(3) 0.038(3) -0.008(3) 0.005(3) -0.014(3)
C17 0.045(4) 0.036(3) 0.058(4) -0.007(3) 0.003(3) -0.001(3)
C18 0.056(4) 0.048(4) 0.100(6) -0.010(4) 0.014(4) -0.015(4)
C19 0.080(6) 0.072(6) 0.064(5) 0.003(4) -0.018(4) 0.012(4)
C20 0.051(4) 0.060(5) 0.088(6) -0.020(4) -0.005(4) 0.004(4)
C21 0.060(5) 0.049(4) 0.072(5) -0.001(4) -0.004(4) -0.001(3)
Rh2 0.0373(3) 0.0331(3) 0.0395(3) -0.0023(2) 0.0021(2) -0.0084(2)
Cl1 0.0411(8) 0.0576(10) 0.0433(9) 0.0049(7) -0.0013(7) -0.0086(7)
Cl2 0.0498(9) 0.0400(9) 0.0638(10) -0.0126(7) -0.0036(8) -0.0087(7)
Cl3 0.0768(12) 0.0550(10) 0.0427(9) 0.0025(8) -0.0082(8) -0.0243(9)
S2 0.0342(8) 0.0408(9) 0.0549(10) -0.0071(7) 0.0038(7) -0.0052(7)
O3 0.039(2) 0.031(2) 0.048(2) -0.0062(18) 0.0075(19) -0.0058(18)
O4 0.041(2) 0.047(3) 0.076(3) -0.006(2) 0.018(2) -0.009(2)
O8 0.053(3) 0.030(2) 0.051(2) -0.0037(19) 0.023(2) -0.0099(19)
N2 0.036(3) 0.037(3) 0.036(3) -0.003(2) -0.003(2) -0.006(2)
C22 0.037(3) 0.035(3) 0.049(4) -0.011(3) -0.011(3) 0.000(3)
C23 0.049(4) 0.039(4) 0.060(4) -0.004(3) -0.015(3) -0.008(3)
C24 0.065(5) 0.035(4) 0.092(6) -0.011(4) -0.020(4) 0.006(3)
C25 0.044(4) 0.045(4) 0.099(6) -0.017(4) -0.013(4) 0.013(3)
C26 0.044(4) 0.047(4) 0.079(5) -0.022(4) -0.007(4) 0.003(3)
C27 0.043(4) 0.038(3) 0.048(4) -0.014(3) -0.007(3) -0.002(3)
C28 0.031(3) 0.043(3) 0.033(3) -0.004(3) 0.003(2) -0.008(3)
C29 0.033(3) 0.035(3) 0.038(3) -0.006(3) -0.001(3) -0.006(2)
C30 0.035(3) 0.038(3) 0.039(3) -0.007(3) 0.001(3) -0.008(3)
C31 0.034(3) 0.039(3) 0.041(3) -0.012(3) 0.004(3) -0.006(3)
C32 0.042(3) 0.035(3) 0.032(3) -0.005(2) -0.004(3) -0.005(3)
C33 0.047(4) 0.039(4) 0.046(4) -0.004(3) 0.007(3) -0.012(3)
C34 0.060(4) 0.037(4) 0.061(4) 0.000(3) 0.012(4) -0.013(3)
C35 0.059(4) 0.038(4) 0.065(4) -0.003(3) -0.002(4) 0.001(3)
C36 0.041(3) 0.038(4) 0.054(4) -0.001(3) -0.004(3) 0.000(3)
C37 0.033(3) 0.037(3) 0.042(3) -0.004(3) 0.001(3) -0.008(3)
C38 0.043(4) 0.047(4) 0.069(5) -0.003(3) 0.011(3) 0.005(3)
C39 0.048(5) 0.101(7) 0.090(6) -0.013(5) 0.008(4) -0.008(4)
C40 0.078(6) 0.067(5) 0.069(5) -0.015(4) 0.014(4) 0.009(4)
C41 0.085(5) 0.070(5) 0.118(6) 0.001(5) 0.037(5) 0.019(4)
C42 0.075(5) 0.062(5) 0.094(6) -0.001(4) 0.032(5) -0.031(4)
O5 0.126(6) 0.158(7) 0.103(5) -0.019(6) 0.023(5) -0.060(6)
C43 0.109(7) 0.147(8) 0.151(8) 0.005(7) -0.033(7) -0.029(7)
O6 0.155(7) 0.193(8) 0.208(8) 0.001(7) 0.003(6) -0.044(6)
C44 0.168(10) 0.214(10) 0.229(11) -0.066(9) 0.027(8) -0.038(8)

loop_
_atom_type_symbol
_atom_type_description
_atom_type_scat_dispersion_real
_atom_type_scat_dispersion_imag
_atom_type_scat_source
C C 0.0030 0.0020 'International Tables Vol C Tables 4.2.6.8 and 6.1.1.4'
H H 0.0000 0.0000 'International Tables Vol C Tables 4.2.6.8 and 6.1.1.4'
Cl Cl 0.1484 0.1585 'International Tables Vol C Tables 4.2.6.8 and 6.1.1.4'
N N 0.0060 0.0030 'International Tables Vol C Tables 4.2.6.8 and 6.1.1.4'
O O 0.0110 0.0060 'International Tables Vol C Tables 4.2.6.8 and 6.1.1.4'
Rh Rh -1.1180 0.9190 'International Tables Vol C Tables 4.2.6.8 and 6.1.1.4'
S S 0.1246 0.1234 'International Tables Vol C Tables 4.2.6.8 and 6.1.1.4'

loop_
_geom_angle_atom_site_label_1
_geom_angle_atom_site_label_2
_geom_angle_atom_site_label_3
_geom_angle
_geom_angle_site_symmetry_1
_geom_angle_site_symmetry_3
_geom_angle_publ_flag
N1 Rh1 O2 176.71(19) . . ?
N1 Rh1 O7 88.58(17) . . ?
O2 Rh1 O7 88.28(17) . . ?
N1 Rh1 Cl5 97.15(14) . . ?
O2 Rh1 Cl5 86.04(14) . . ?
O7 Rh1 Cl5 173.20(12) . . ?
N1 Rh1 Cl4 90.09(13) . . ?
O2 Rh1 Cl4 88.86(15) . . ?
O7 Rh1 Cl4 88.80(12) . . ?
Cl5 Rh1 Cl4 94.82(6) . . ?
N1 Rh1 Cl6 92.15(13) . . ?
O2 Rh1 Cl6 88.67(15) . . ?
O7 Rh1 Cl6 87.19(12) . . ?
Cl5 Rh1 Cl6 88.94(6) . . ?
Cl4 Rh1 Cl6 175.35(6) . . ?
C6 S1 C7 89.9(3) . . ?
C9 O1 C16 123.5(5) . . ?
C21 O2 Rh1 124.8(4) . . ?
C21 O2 H2 109.9 . . ?
Rh1 O2 H2 124.3 . . ?
C9 O7 Rh1 118.3(4) . . ?
C7 N1 C1 112.1(5) . . ?
C7 N1 Rh1 119.7(4) . . ?
C1 N1 Rh1 128.1(4) . . ?
C6 C1 C2 120.4(6) . . ?
C6 C1 N1 112.6(5) . . ?
C2 C1 N1 127.0(5) . . ?
C3 C2 C1 118.2(6) . . ?
C3 C2 H2A 120.9 . . ?
C1 C2 H2A 120.9 . . ?
C2 C3 C4 121.4(6) . . ?
C2 C3 H3 119.3 . . ?
C4 C3 H3 119.3 . . ?
C5 C4 C3 120.9(6) . . ?
C5 C4 H4 119.5 . . ?
C3 C4 H4 119.5 . . ?
C4 C5 C6 117.2(6) . . ?
C4 C5 H5 121.4 . . ?
C6 C5 H5 121.4 . . ?
C1 C6 C5 121.9(6) . . ?
C1 C6 S1 111.2(5) . . ?
C5 C6 S1 126.9(5) . . ?
N1 C7 C8 127.1(5) . . ?
N1 C7 S1 114.1(4) . . ?
C8 C7 S1 118.9(4) . . ?
C10 C8 C9 118.2(5) . . ?
C10 C8 C7 122.1(5) . . ?
C9 C8 C7 119.3(5) . . ?
O7 C9 O1 114.0(5) . . ?
O7 C9 C8 126.5(5) . . ?
O1 C9 C8 119.5(5) . . ?
C8 C10 C11 121.3(5) . . ?
C8 C10 H10 119.3 . . ?
C11 C10 H10 119.3 . . ?
C16 C11 C12 119.2(5) . . ?
C16 C11 C10 119.2(5) . . ?
C12 C11 C10 121.6(5) . . ?
C13 C12 C11 117.7(6) . . ?
C13 C12 H12 121.1 . . ?
C11 C12 H12 121.1 . . ?
C12 C13 C14 120.7(6) . . ?
C12 C13 H13 119.7 . . ?
C14 C13 H13 119.7 . . ?
C13 C14 C15 124.9(6) . . ?
C13 C14 H14 117.5 . . ?
C15 C14 H14 117.5 . . ?
C14 C15 C16 113.1(6) . . ?
C14 C15 C17 123.7(6) . . ?
C16 C15 C17 123.2(5) . . ?
C11 C16 O1 118.2(5) . . ?
C11 C16 C15 124.3(5) . . ?
O1 C16 C15 117.5(5) . . ?
C15 C17 C18 111.5(5) . . ?
C15 C17 C19 109.0(6) . . ?
C18 C17 C19 110.3(6) . . ?
C15 C17 C20 110.9(5) . . ?
C18 C17 C20 107.0(6) . . ?
C19 C17 C20 108.1(6) . . ?
C17 C18 H18A 109.5 . . ?
C17 C18 H18B 109.5 . . ?
H18A C18 H18B 109.5 . . ?
C17 C18 H18C 109.5 . . ?
H18A C18 H18C 109.5 . . ?
H18B C18 H18C 109.5 . . ?
C17 C19 H19A 109.5 . . ?
C17 C19 H19B 109.5 . . ?
H19A C19 H19B 109.5 . . ?
C17 C19 H19C 109.5 . . ?
H19A C19 H19C 109.5 . . ?
H19B C19 H19C 109.5 . . ?
C17 C20 H20A 109.5 . . ?
C17 C20 H20B 109.5 . . ?
H20A C20 H20B 109.5 . . ?
C17 C20 H20C 109.5 . . ?
H20A C20 H20C 109.5 . . ?
H20B C20 H20C 109.5 . . ?
O2 C21 H21A 109.5 . . ?
O2 C21 H21B 109.5 . . ?
H21A C21 H21B 109.5 . . ?
O2 C21 H21C 109.5 . . ?
H21A C21 H21C 109.5 . . ?
H21B C21 H21C 109.5 . . ?
N2 Rh2 O8 88.44(17) . . ?
N2 Rh2 O4 175.21(18) . . ?
O8 Rh2 O4 86.83(16) . . ?
N2 Rh2 Cl2 96.03(14) . . ?
O8 Rh2 Cl2 173.69(13) . . ?
O4 Rh2 Cl2 88.63(13) . . ?
N2 Rh2 Cl3 91.18(13) . . ?
O8 Rh2 Cl3 90.77(12) . . ?
O4 Rh2 Cl3 89.64(13) . . ?
Cl2 Rh2 Cl3 93.58(6) . . ?
N2 Rh2 Cl1 91.95(13) . . ?
O8 Rh2 Cl1 86.79(12) . . ?
O4 Rh2 Cl1 87.04(13) . . ?
Cl2 Rh2 Cl1 88.60(6) . . ?
Cl3 Rh2 Cl1 175.98(7) . . ?
C27 S2 C28 90.4(3) . . ?
C30 O3 C37 123.6(4) . . ?
C42 O4 Rh2 124.7(4) . . ?
C42 O4 H4A 110.3 . . ?
Rh2 O4 H4A 124.8 . . ?
C30 O8 Rh2 118.8(4) . . ?
C28 N2 C22 111.1(5) . . ?
C28 N2 Rh2 120.0(4) . . ?
C22 N2 Rh2 128.6(4) . . ?
C27 C22 C23 120.3(6) . . ?
C27 C22 N2 113.1(5) . . ?
C23 C22 N2 126.6(6) . . ?
C24 C23 C22 117.4(6) . . ?
C24 C23 H23 121.3 . . ?
C22 C23 H23 121.3 . . ?
C23 C24 C25 122.5(7) . . ?
C23 C24 H24 118.7 . . ?
C25 C24 H24 118.7 . . ?
C26 C25 C24 120.3(6) . . ?
C26 C25 H25 119.8 . . ?
C24 C25 H25 119.8 . . ?
C25 C26 C27 118.0(7) . . ?
C25 C26 H26 121.0 . . ?
C27 C26 H26 121.0 . . ?
C22 C27 C26 121.3(6) . . ?
C22 C27 S2 111.1(4) . . ?
C26 C27 S2 127.6(5) . . ?
N2 C28 C29 126.4(5) . . ?
N2 C28 S2 114.3(4) . . ?
C29 C28 S2 119.3(4) . . ?
C31 C29 C30 118.9(5) . . ?
C31 C29 C28 120.3(5) . . ?
C30 C29 C28 120.5(5) . . ?
O8 C30 O3 114.3(5) . . ?
O8 C30 C29 126.8(5) . . ?
O3 C30 C29 118.9(5) . . ?
C29 C31 C32 121.1(5) . . ?
C29 C31 H31 119.5 . . ?
C32 C31 H31 119.5 . . ?
C37 C32 C33 119.0(5) . . ?
C37 C32 C31 119.1(5) . . ?
C33 C32 C31 121.8(5) . . ?
C34 C33 C32 118.6(6) . . ?
C34 C33 H33 120.7 . . ?
C32 C33 H33 120.7 . . ?
C33 C34 C35 120.7(6) . . ?
C33 C34 H34 119.6 . . ?
C35 C34 H34 119.6 . . ?
C34 C35 C36 123.0(6) . . ?
C34 C35 H35 118.5 . . ?
C36 C35 H35 118.5 . . ?
C37 C36 C35 114.8(6) . . ?
C37 C36 C38 122.0(5) . . ?
C35 C36 C38 123.1(6) . . ?
C32 C37 C36 123.8(5) . . ?
C32 C37 O3 118.3(5) . . ?
C36 C37 O3 117.9(5) . . ?
C36 C38 C39 110.0(6) . . ?
C36 C38 C40 111.1(6) . . ?
C39 C38 C40 110.2(6) . . ?
C36 C38 C41 110.9(6) . . ?
C39 C38 C41 107.5(7) . . ?
C40 C38 C41 107.1(7) . . ?
C38 C39 H39A 109.5 . . ?
C38 C39 H39B 109.5 . . ?
H39A C39 H39B 109.5 . . ?
C38 C39 H39C 109.5 . . ?
H39A C39 H39C 109.5 . . ?
H39B C39 H39C 109.5 . . ?
C38 C40 H40A 109.5 . . ?
C38 C40 H40B 109.5 . . ?
H40A C40 H40B 109.5 . . ?
C38 C40 H40C 109.5 . . ?
H40A C40 H40C 109.5 . . ?
H40B C40 H40C 109.5 . . ?
C38 C41 H41A 109.5 . . ?
C38 C41 H41B 109.5 . . ?
H41A C41 H41B 109.5 . . ?
C38 C41 H41C 109.5 . . ?
H41A C41 H41C 109.5 . . ?
H41B C41 H41C 109.5 . . ?
O4 C42 H42A 109.5 . . ?
O4 C42 H42B 109.5 . . ?
H42A C42 H42B 109.5 . . ?
O4 C42 H42C 109.5 . . ?
H42A C42 H42C 109.5 . . ?
H42B C42 H42C 109.5 . . ?
C43 O5 H5A 109.5 . . ?
O5 C43 H43A 109.5 . . ?
O5 C43 H43B 109.5 . . ?
H43A C43 H43B 109.5 . . ?
O5 C43 H43C 109.5 . . ?
H43A C43 H43C 109.5 . . ?
H43B C43 H43C 109.5 . . ?
C44 O6 H6 120.8 . . ?
O6 C44 H44A 109.5 . . ?
O6 C44 H44B 109.5 . . ?
H44A C44 H44B 109.5 . . ?
O6 C44 H44C 109.5 . . ?
H44A C44 H44C 109.5 . . ?
H44B C44 H44C 109.5 . . ?

loop_
_geom_bond_atom_site_label_1
_geom_bond_atom_site_label_2
_geom_bond_distance
_geom_bond_site_symmetry_2
_geom_bond_publ_flag
Rh1 N1 2.027(5) . ?
Rh1 O2 2.054(4) . ?
Rh1 O7 2.055(4) . ?
Rh1 Cl5 2.3009(16) . ?
Rh1 Cl4 2.3190(17) . ?
Rh1 Cl6 2.3460(15) . ?
S1 C6 1.726(6) . ?
S1 C7 1.730(6) . ?
O1 C9 1.336(7) . ?
O1 C16 1.389(6) . ?
O2 C21 1.407(7) . ?
O2 H2 0.8534 . ?
O7 C9 1.240(6) . ?
N1 C7 1.320(7) . ?
N1 C1 1.411(7) . ?
C1 C6 1.381(8) . ?
C1 C2 1.390(8) . ?
C2 C3 1.375(9) . ?
C2 H2A 0.9300 . ?
C3 C4 1.411(10) . ?
C3 H3 0.9300 . ?
C4 C5 1.367(9) . ?
C4 H4 0.9300 . ?
C5 C6 1.412(8) . ?
C5 H5 0.9300 . ?
C7 C8 1.456(8) . ?
C8 C10 1.355(8) . ?
C8 C9 1.442(8) . ?
C10 C11 1.432(8) . ?
C10 H10 0.9300 . ?
C11 C16 1.386(8) . ?
C11 C12 1.419(8) . ?
C12 C13 1.361(8) . ?
C12 H12 0.9300 . ?
C13 C14 1.379(9) . ?
C13 H13 0.9300 . ?
C14 C15 1.386(8) . ?
C14 H14 0.9300 . ?
C15 C16 1.397(8) . ?
C15 C17 1.524(8) . ?
C17 C18 1.526(9) . ?
C17 C19 1.532(10) . ?
C17 C20 1.543(9) . ?
C18 H18A 0.9600 . ?
C18 H18B 0.9600 . ?
C18 H18C 0.9600 . ?
C19 H19A 0.9600 . ?
C19 H19B 0.9600 . ?
C19 H19C 0.9600 . ?
C20 H20A 0.9600 . ?
C20 H20B 0.9600 . ?
C20 H20C 0.9600 . ?
C21 H21A 0.9600 . ?
C21 H21B 0.9600 . ?
C21 H21C 0.9600 . ?
Rh2 N2 2.022(4) . ?
Rh2 O8 2.071(4) . ?
Rh2 O4 2.074(4) . ?
Rh2 Cl2 2.2983(17) . ?
Rh2 Cl3 2.3134(16) . ?
Rh2 Cl1 2.3521(15) . ?
S2 C27 1.714(6) . ?
S2 C28 1.718(5) . ?
O3 C30 1.330(7) . ?
O3 C37 1.389(6) . ?
O4 C42 1.436(7) . ?
O4 H4A 0.8201 . ?
O8 C30 1.244(6) . ?
N2 C28 1.338(7) . ?
N2 C22 1.408(7) . ?
C22 C27 1.388(8) . ?
C22 C23 1.398(8) . ?
C23 C24 1.377(9) . ?
C23 H23 0.9300 . ?
C24 C25 1.382(10) . ?
C24 H24 0.9300 . ?
C25 C26 1.381(9) . ?
C25 H25 0.9300 . ?
C26 C27 1.394(8) . ?
C26 H26 0.9300 . ?
C28 C29 1.453(8) . ?
C29 C31 1.350(7) . ?
C29 C30 1.437(8) . ?
C31 C32 1.424(8) . ?
C31 H31 0.9300 . ?
C32 C37 1.382(8) . ?
C32 C33 1.414(7) . ?
C33 C34 1.361(9) . ?
C33 H33 0.9300 . ?
C34 C35 1.383(9) . ?
C34 H34 0.9300 . ?
C35 C36 1.402(8) . ?
C35 H35 0.9300 . ?
C36 C37 1.386(8) . ?
C36 C38 1.522(9) . ?
C38 C39 1.523(10) . ?
C38 C40 1.528(10) . ?
C38 C41 1.546(10) . ?
C39 H39A 0.9600 . ?
C39 H39B 0.9600 . ?
C39 H39C 0.9600 . ?
C40 H40A 0.9600 . ?
C40 H40B 0.9600 . ?
C40 H40C 0.9600 . ?
C41 H41A 0.9600 . ?
C41 H41B 0.9600 . ?
C41 H41C 0.9600 . ?
C42 H42A 0.9600 . ?
C42 H42B 0.9600 . ?
C42 H42C 0.9600 . ?
O5 C43 1.289(11) . ?
O5 H5A 0.8200 . ?
C43 H43A 0.9600 . ?
C43 H43B 0.9600 . ?
C43 H43C 0.9600 . ?
O6 C44 1.322(9) . ?
O6 H6 0.8202 . ?
C44 H44A 0.9600 . ?
C44 H44B 0.9600 . ?
C44 H44C 0.9600 . ?

loop_
_geom_hbond_atom_site_label_D
_geom_hbond_atom_site_label_H
_geom_hbond_atom_site_label_A
_geom_hbond_distance_DH
_geom_hbond_distance_HA
_geom_hbond_distance_DA
_geom_hbond_angle_DHA
_geom_hbond_site_symmetry_A
O2 H2 O5 0.85 1.87 2.710(8) 168.9 .
C2 H2A Cl4 0.93 2.88 3.424(7) 118.8 .
C2 H2A Cl5 0.93 2.62 3.226(7) 123.5 .
C21 H21A Cl2 0.96 2.90 3.612(7) 131.5 2_565
C21 H21C Cl6 0.96 2.95 3.453(7) 113.8 .
O4 H4A O6 0.82 2.19 2.684(12) 118.5 .
C23 H23 Cl2 0.93 2.66 3.201(7) 117.4 .
C23 H23 Cl3 0.93 2.84 3.442(7) 123.7 .
C42 H42C Cl3 0.96 2.74 3.364(9) 123.7 .
O5 H5A Cl2 0.82 2.55 3.341(8) 161.3 1_554
O6 H6 Cl1 0.82 2.54 3.295(10) 154.6 .
C44 H44A S2 0.96 3.08 3.704(17) 124.2 1_655

loop_
_geom_torsion_atom_site_label_1
_geom_torsion_atom_site_label_2
_geom_torsion_atom_site_label_3
_geom_torsion_atom_site_label_4
_geom_torsion
_geom_torsion_site_symmetry_1
_geom_torsion_site_symmetry_2
_geom_torsion_site_symmetry_3
_geom_torsion_site_symmetry_4
_geom_torsion_publ_flag
C7 N1 C1 C6 4.1(7) . . . . ?
Rh1 N1 C1 C6 -175.0(4) . . . . ?
C7 N1 C1 C2 -173.5(6) . . . . ?
Rh1 N1 C1 C2 7.4(9) . . . . ?
C6 C1 C2 C3 2.9(9) . . . . ?
N1 C1 C2 C3 -179.6(6) . . . . ?
C1 C2 C3 C4 -1.4(10) . . . . ?
C2 C3 C4 C5 -0.1(11) . . . . ?
C3 C4 C5 C6 0.2(10) . . . . ?
C2 C1 C6 C5 -3.0(10) . . . . ?
N1 C1 C6 C5 179.2(6) . . . . ?
C2 C1 C6 S1 174.7(5) . . . . ?
N1 C1 C6 S1 -3.1(7) . . . . ?
C4 C5 C6 C1 1.4(10) . . . . ?
C4 C5 C6 S1 -175.9(5) . . . . ?
C7 S1 C6 C1 1.2(5) . . . . ?
C7 S1 C6 C5 178.6(6) . . . . ?
C1 N1 C7 C8 175.6(5) . . . . ?
Rh1 N1 C7 C8 -5.2(8) . . . . ?
C1 N1 C7 S1 -3.2(6) . . . . ?
Rh1 N1 C7 S1 176.0(2) . . . . ?
C6 S1 C7 N1 1.2(5) . . . . ?
C6 S1 C7 C8 -177.7(5) . . . . ?
N1 C7 C8 C10 163.6(6) . . . . ?
S1 C7 C8 C10 -17.6(8) . . . . ?
N1 C7 C8 C9 -22.7(9) . . . . ?
S1 C7 C8 C9 156.1(4) . . . . ?
Rh1 O7 C9 O1 -145.6(4) . . . . ?
Rh1 O7 C9 C8 35.5(8) . . . . ?
C16 O1 C9 O7 178.6(5) . . . . ?
C16 O1 C9 C8 -2.4(8) . . . . ?
C10 C8 C9 O7 178.7(6) . . . . ?
C7 C8 C9 O7 4.8(9) . . . . ?
C10 C8 C9 O1 -0.1(8) . . . . ?
C7 C8 C9 O1 -174.0(5) . . . . ?
C9 C8 C10 C11 2.8(9) . . . . ?
C7 C8 C10 C11 176.6(5) . . . . ?
C8 C10 C11 C16 -3.2(9) . . . . ?
C8 C10 C11 C12 177.3(6) . . . . ?
C16 C11 C12 C13 2.5(9) . . . . ?
C10 C11 C12 C13 -178.0(6) . . . . ?
C11 C12 C13 C14 -2.7(9) . . . . ?
C12 C13 C14 C15 1.1(10) . . . . ?
C13 C14 C15 C16 0.7(9) . . . . ?
C13 C14 C15 C17 -179.7(6) . . . . ?
C12 C11 C16 O1 -179.8(5) . . . . ?
C10 C11 C16 O1 0.8(8) . . . . ?
C12 C11 C16 C15 -0.7(9) . . . . ?
C10 C11 C16 C15 179.8(6) . . . . ?
C9 O1 C16 C11 2.1(8) . . . . ?
C9 O1 C16 C15 -177.0(5) . . . . ?
C14 C15 C16 C11 -0.8(9) . . . . ?
C17 C15 C16 C11 179.6(6) . . . . ?
C14 C15 C16 O1 178.2(5) . . . . ?
C17 C15 C16 O1 -1.4(9) . . . . ?
C14 C15 C17 C18 122.7(7) . . . . ?
C16 C15 C17 C18 -57.8(8) . . . . ?
C14 C15 C17 C19 -115.4(7) . . . . ?
C16 C15 C17 C19 64.2(8) . . . . ?
C14 C15 C17 C20 3.5(9) . . . . ?
C16 C15 C17 C20 -176.9(6) . . . . ?
C28 N2 C22 C27 4.9(7) . . . . ?
Rh2 N2 C22 C27 -168.4(4) . . . . ?
C28 N2 C22 C23 -172.8(6) . . . . ?
Rh2 N2 C22 C23 13.8(9) . . . . ?
C27 C22 C23 C24 3.3(10) . . . . ?
N2 C22 C23 C24 -179.0(6) . . . . ?
C22 C23 C24 C25 -0.9(11) . . . . ?
C23 C24 C25 C26 -0.7(12) . . . . ?
C24 C25 C26 C27 -0.2(11) . . . . ?
C23 C22 C27 C26 -4.3(10) . . . . ?
N2 C22 C27 C26 177.8(6) . . . . ?
C23 C22 C27 S2 173.6(5) . . . . ?
N2 C22 C27 S2 -4.4(7) . . . . ?
C25 C26 C27 C22 2.7(10) . . . . ?
C25 C26 C27 S2 -174.8(6) . . . . ?
C28 S2 C27 C22 2.1(5) . . . . ?
C28 S2 C27 C26 179.8(6) . . . . ?
C22 N2 C28 C29 174.7(5) . . . . ?
Rh2 N2 C28 C29 -11.3(8) . . . . ?
C22 N2 C28 S2 -3.3(6) . . . . ?
Rh2 N2 C28 S2 170.7(3) . . . . ?
C27 S2 C28 N2 0.8(5) . . . . ?
C27 S2 C28 C29 -177.4(5) . . . . ?
N2 C28 C29 C31 169.1(6) . . . . ?
S2 C28 C29 C31 -12.9(8) . . . . ?
N2 C28 C29 C30 -17.4(9) . . . . ?
S2 C28 C29 C30 160.6(4) . . . . ?
Rh2 O8 C30 O3 -148.1(4) . . . . ?
Rh2 O8 C30 C29 32.8(8) . . . . ?
C37 O3 C30 O8 179.1(5) . . . . ?
C37 O3 C30 C29 -1.7(8) . . . . ?
C31 C29 C30 O8 178.2(6) . . . . ?
C28 C29 C30 O8 4.6(9) . . . . ?
C31 C29 C30 O3 -0.9(8) . . . . ?
C28 C29 C30 O3 -174.5(5) . . . . ?
C30 C29 C31 C32 3.4(9) . . . . ?
C28 C29 C31 C32 177.0(5) . . . . ?
C29 C31 C32 C37 -3.4(9) . . . . ?
C29 C31 C32 C33 176.7(6) . . . . ?
C37 C32 C33 C34 0.6(9) . . . . ?
C31 C32 C33 C34 -179.6(6) . . . . ?
C32 C33 C34 C35 -0.8(10) . . . . ?
C33 C34 C35 C36 0.4(11) . . . . ?
C34 C35 C36 C37 0.3(10) . . . . ?
C34 C35 C36 C38 177.8(7) . . . . ?
C33 C32 C37 C36 0.1(9) . . . . ?
C31 C32 C37 C36 -179.7(6) . . . . ?
C33 C32 C37 O3 -179.3(5) . . . . ?
C31 C32 C37 O3 0.8(8) . . . . ?
C35 C36 C37 C32 -0.5(10) . . . . ?
C38 C36 C37 C32 -178.1(6) . . . . ?
C35 C36 C37 O3 178.9(6) . . . . ?
C38 C36 C37 O3 1.4(9) . . . . ?
C30 O3 C37 C32 1.7(8) . . . . ?
C30 O3 C37 C36 -177.7(6) . . . . ?
C37 C36 C38 C39 62.6(9) . . . . ?
C35 C36 C38 C39 -114.7(8) . . . . ?
C37 C36 C38 C40 -59.6(9) . . . . ?
C35 C36 C38 C40 123.1(7) . . . . ?
C37 C36 C38 C41 -178.6(7) . . . . ?
C35 C36 C38 C41 4.0(10) . . . . ?
